data_2224798
loop_
_publ_author_name
'Fan, Zhen-Zhong'
'Wang, Guo-Ping'
'Li, Yu-Sheng'

_publ_section_title
;Poly[[(<i>N</i>,<i>N</i>-dimethylformamide-\k<i>O</i>)(\m~3~-pyrazine-2,3-dicarboxylato-\k^4^<i>N</i>^1^,O^2^:<i>O</i>^3^:<i>O</i>^3^)copper(II)]
 monohydrate]
;
_journal_coeditor_code WM2283
_journal_issue 1
_journal_name_full 'Acta Crystallographica Section E'
_journal_page_first m10
_journal_page_last m11
_journal_paper_doi 10.1107/S1600536809051332
_journal_volume 66
_journal_year 2010
_chemical_formula_iupac '[Cu (C6 H2 N2 O4) (C3 H7 N O)], H2 O'
_chemical_formula_moiety 'C9 H9 Cu N3 O5, H2 O'
_chemical_formula_sum 'C9 H11 Cu N3 O6'
_chemical_formula_weight 320.75
_chemical_name_systematic
;
Poly[[(<i>N</i>,<i>N</i>-dimethylformamide-\k<i>O</i>)(\m~3~-pyrazine-2,3-
dicarboxylato-\k^4^<i>N</i>^1^,O^2^:<i>O</i>^3^:<i>O</i>^3^)copper(II)]
monohydrate]
;
_space_group_IT_number 14
_symmetry_cell_setting monoclinic
_symmetry_space_group_name_Hall '-P 2ybc'
_symmetry_space_group_name_H-M 'P 1 21/c 1'
_atom_sites_solution_hydrogens geom
_atom_sites_solution_primary direct
_atom_sites_solution_secondary difmap
_audit_creation_method SHELXL-97
_cell_angle_alpha 90.00
_cell_angle_beta 91.430(2)
_cell_angle_gamma 90.00
_cell_formula_units_Z 4
_cell_length_a 10.1656(5)
_cell_length_b 13.6310(8)
_cell_length_c 9.1461(2)
_cell_measurement_reflns_used 1111
_cell_measurement_temperature 298(2)
_cell_measurement_theta_max 22.39
_cell_measurement_theta_min 2.49
_cell_volume 1266.96(10)
_computing_cell_refinement 'SAINT (Bruker, 2002)'
_computing_data_collection 'SMART (Bruker, 2002)'
_computing_data_reduction 'SAINT (Bruker, 2002)'
_computing_molecular_graphics 'SHELXTL (Sheldrick, 2008)'
_computing_publication_material 'SHELXTL (Sheldrick, 2008)'
_computing_structure_refinement 'SHELXL97 (Sheldrick, 2008)'
_computing_structure_solution 'SHELXS97 (Sheldrick, 2008)'
_diffrn_ambient_temperature 298(2)
_diffrn_measured_fraction_theta_full 0.984
_diffrn_measured_fraction_theta_max 0.984
_diffrn_measurement_device_type 'Bruker APEX area-detector diffractometer'
_diffrn_measurement_method 'phi and omega scans'
_diffrn_radiation_monochromator graphite
_diffrn_radiation_source 'fine-focus sealed tube'
_diffrn_radiation_type MoK\a
_diffrn_radiation_wavelength 0.71073
_diffrn_reflns_av_R_equivalents 0.0583
_diffrn_reflns_av_sigmaI/netI 0.0747
_diffrn_reflns_limit_h_max 12
_diffrn_reflns_limit_h_min -8
_diffrn_reflns_limit_k_max 16
_diffrn_reflns_limit_k_min -16
_diffrn_reflns_limit_l_max 10
_diffrn_reflns_limit_l_min -10
_diffrn_reflns_number 6222
_diffrn_reflns_theta_full 25.34
_diffrn_reflns_theta_max 25.34
_diffrn_reflns_theta_min 2.00
_diffrn_standards_decay_% 0
_diffrn_standards_interval_time 0
_diffrn_standards_number 0
_exptl_absorpt_coefficient_mu 1.750
_exptl_absorpt_correction_T_max 0.9023
_exptl_absorpt_correction_T_min 0.5485
_exptl_absorpt_correction_type integration
_exptl_absorpt_process_details '(SADABS; Bruker, 2002)'
_exptl_crystal_colour Blue
_exptl_crystal_density_diffrn 1.682
_exptl_crystal_density_method 'not measured'
_exptl_crystal_description Prism
_exptl_crystal_F_000 652
_exptl_crystal_size_max 0.39
_exptl_crystal_size_mid 0.10
_exptl_crystal_size_min 0.06
_refine_diff_density_max 0.476
_refine_diff_density_min -0.335
_refine_ls_extinction_method none
_refine_ls_goodness_of_fit_ref 0.982
_refine_ls_hydrogen_treatment mixed
_refine_ls_matrix_type full
_refine_ls_number_parameters 180
_refine_ls_number_reflns 2283
_refine_ls_number_restraints 3
_refine_ls_restrained_S_all 0.981
_refine_ls_R_factor_all 0.0759
_refine_ls_R_factor_gt 0.0505
_refine_ls_shift/su_max 0.000
_refine_ls_shift/su_mean 0.000
_refine_ls_structure_factor_coef Fsqd
_refine_ls_weighting_details 'w=1/[\s^2^(Fo^2^)+(0.0482P)^2^] where P=(Fo^2^+2Fc^2^)/3'
_refine_ls_weighting_scheme calc
_refine_ls_wR_factor_gt 0.1054
_refine_ls_wR_factor_ref 0.1150
_reflns_number_gt 1600
_reflns_number_total 2283
_reflns_threshold_expression I>2\s(I)
_cod_data_source_file wm2283.cif
_cod_data_source_block I
_cod_depositor_comments
;
The following automatic conversions were performed:
'_symmetry_cell_setting' value 'Monoclinic' changed to 'monoclinic'
according to '/home/saulius/struct/CIF-dictionaries/cif_core.dic'
dictionary named 'cif_core.dic' version 2.4.1 from
2010-06-29.

'_exptl_absorpt_correction_type' value 'Integration' changed
to 'integration' according to
'/home/saulius/struct/CIF-dictionaries/cif_core.dic' dictionary named
'cif_core.dic' version 2.4.1 from 2010-06-29.

Automatic conversion script
Id: cif_fix_enum 1527 2010-12-29 10:47:43Z saulius 

The following automatic conversions were performed:

'_symmetry_cell_setting' value 'Monoclinic' changed to 'monoclinic'
according to /home/saulius/struct/CIF-dictionaries/cif_core.dic
dictionary named 'cif_core.dic' version 2.4.1 from
2010-06-29.

'_exptl_absorpt_correction_type' value 'Integration'
changed to 'integration' according to
/home/saulius/struct/CIF-dictionaries/cif_core.dic dictionary named
'cif_core.dic' version 2.4.1 from 2010-06-29.

Automatic conversion script
Id: cif_fix_values 1715 2011-07-08 13:25:40Z adriana 
;
_cod_original_sg_symbol_H-M 'P 21/c'
_cod_database_code 2224798
_cod_database_fobs_code 2224798

loop_
_symmetry_equiv_pos_as_xyz
'x, y, z'
'-x, y+1/2, -z+1/2'
'-x, -y, -z'
'x, -y-1/2, z-1/2'

loop_
_atom_site_type_symbol
_atom_site_label
_atom_site_fract_x
_atom_site_fract_y
_atom_site_fract_z
_atom_site_U_iso_or_equiv
_atom_site_adp_type
_atom_site_calc_flag
_atom_site_refinement_flags
_atom_site_occupancy
_atom_site_disorder_assembly
_atom_site_disorder_group
Cu Cu1 0.59999(5) 0.58784(3) 0.07521(6) 0.0402(2) Uani d . 1 . .
O O1 0.5775(3) 0.8747(2) 0.1085(4) 0.0526(10) Uani d . 1 . .
O O2 0.6295(3) 0.7254(2) 0.0382(4) 0.0463(9) Uani d . 1 . .
O O3 0.4380(3) 0.9489(2) 0.3914(3) 0.0386(8) Uani d . 1 . .
O O4 0.2821(3) 0.9362(2) 0.2189(4) 0.0511(9) Uani d . 1 . .
O O5 0.7494(3) 0.5510(2) -0.0435(4) 0.0503(9) Uani d . 1 . .
O O6 0.2218(5) 0.1287(3) 0.1467(7) 0.121(2) Uani d D 1 . .
N N1 0.4710(3) 0.6417(2) 0.2162(4) 0.0298(8) Uani d . 1 . .
N N2 0.3001(3) 0.7442(2) 0.3914(4) 0.0402(9) Uani d . 1 . .
N N3 0.9066(4) 0.5894(4) -0.2048(5) 0.0655(13) Uani d . 1 . .
C C1 0.5654(4) 0.7859(3) 0.1145(5) 0.0331(10) Uani d . 1 . .
C C2 0.4684(4) 0.7404(3) 0.2158(4) 0.0279(9) Uani d . 1 . .
C C3 0.3821(4) 0.7913(3) 0.3018(5) 0.0316(10) Uani d . 1 . .
C C4 0.3064(4) 0.6467(3) 0.3912(5) 0.0420(12) Uani d . 1 . .
H H4 0.2516 0.6118 0.4523 0.050 Uiso calc R 1 . .
C C5 0.3912(4) 0.5951(3) 0.3039(5) 0.0381(11) Uani d . 1 . .
H H5 0.3920 0.5269 0.3071 0.046 Uiso calc R 1 . .
C C6 0.3670(4) 0.9018(3) 0.3005(5) 0.0352(10) Uani d . 1 . .
C C7 0.8054(5) 0.6097(4) -0.1238(6) 0.0554(14) Uani d . 1 . .
H H7 0.7732 0.6735 -0.1271 0.066 Uiso calc R 1 . .
C C8 0.9664(6) 0.6630(5) -0.2983(8) 0.112(3) Uani d . 1 . .
H H8A 0.9216 0.7244 -0.2874 0.168 Uiso calc R 1 . .
H H8B 0.9593 0.6421 -0.3985 0.168 Uiso calc R 1 . .
H H8C 1.0575 0.6707 -0.2706 0.168 Uiso calc R 1 . .
C C9 0.9607(6) 0.4924(5) -0.2062(7) 0.092(2) Uani d . 1 . .
H H9A 1.0486 0.4937 -0.1655 0.137 Uiso calc R 1 . .
H H9B 0.9624 0.4688 -0.3051 0.137 Uiso calc R 1 . .
H H9C 0.9073 0.4496 -0.1491 0.137 Uiso calc R 1 . .
H H6A 0.277(5) 0.148(4) 0.089(6) 0.110 Uiso d D 1 . .
H H6B 0.219(6) 0.0685(9) 0.155(7) 0.110 Uiso d D 1 . .

loop_
_atom_site_aniso_label
_atom_site_aniso_U_11
_atom_site_aniso_U_22
_atom_site_aniso_U_33
_atom_site_aniso_U_12
_atom_site_aniso_U_13
_atom_site_aniso_U_23
Cu1 0.0472(4) 0.0182(3) 0.0560(4) 0.0032(2) 0.0188(3) 0.0026(3)
O1 0.075(2) 0.0191(15) 0.065(3) -0.0083(15) 0.029(2) -0.0011(16)
O2 0.0559(19) 0.0221(15) 0.062(2) -0.0013(14) 0.0282(17) 0.0013(16)
O3 0.0467(17) 0.0189(14) 0.050(2) -0.0034(13) 0.0072(16) -0.0062(15)
O4 0.060(2) 0.0361(18) 0.057(2) 0.0112(16) -0.0027(19) -0.0003(17)
O5 0.047(2) 0.0345(17) 0.070(3) 0.0050(15) 0.0268(18) 0.0034(17)
O6 0.102(4) 0.071(3) 0.192(6) 0.010(3) 0.078(4) 0.054(4)
N1 0.0353(19) 0.0157(17) 0.039(2) -0.0021(14) 0.0026(17) 0.0003(16)
N2 0.049(2) 0.029(2) 0.043(2) -0.0043(17) 0.0103(19) -0.0032(18)
N3 0.041(2) 0.083(3) 0.074(4) 0.010(2) 0.021(2) 0.004(3)
C1 0.040(2) 0.025(2) 0.034(3) -0.0004(19) 0.008(2) -0.002(2)
C2 0.036(2) 0.019(2) 0.029(3) -0.0042(17) -0.0021(19) -0.0008(18)
C3 0.038(2) 0.025(2) 0.032(3) -0.0013(18) -0.001(2) -0.0019(19)
C4 0.052(3) 0.030(2) 0.045(3) -0.010(2) 0.011(2) 0.002(2)
C5 0.050(3) 0.021(2) 0.044(3) -0.004(2) 0.007(2) 0.000(2)
C6 0.039(2) 0.026(2) 0.041(3) 0.004(2) 0.014(2) 0.004(2)
C7 0.043(3) 0.053(3) 0.070(4) 0.009(2) 0.005(3) -0.007(3)
C8 0.072(4) 0.144(7) 0.121(7) 0.014(4) 0.049(4) 0.053(5)
C9 0.062(4) 0.098(5) 0.116(6) 0.011(4) 0.030(4) -0.050(4)

loop_
_atom_type_symbol
_atom_type_description
_atom_type_scat_dispersion_real
_atom_type_scat_dispersion_imag
_atom_type_scat_source
C C 0.0033 0.0016 'International Tables Vol C Tables 4.2.6.8 and 6.1.1.4'
H H 0.0000 0.0000 'International Tables Vol C Tables 4.2.6.8 and 6.1.1.4'
N N 0.0061 0.0033 'International Tables Vol C Tables 4.2.6.8 and 6.1.1.4'
O O 0.0106 0.0060 'International Tables Vol C Tables 4.2.6.8 and 6.1.1.4'
Cu Cu 0.3201 1.2651 'International Tables Vol C Tables 4.2.6.8 and 6.1.1.4'

loop_
_geom_angle_atom_site_label_1
_geom_angle_atom_site_label_2
_geom_angle_atom_site_label_3
_geom_angle_site_symmetry_1
_geom_angle_site_symmetry_3
_geom_angle
_geom_angle_publ_flag
O2 Cu1 O5 . . 91.48(13) ?
O2 Cu1 O3 . 2_645 177.39(13) ?
O5 Cu1 O3 . 2_645 89.82(13) ?
O2 Cu1 N1 . . 82.17(12) ?
O5 Cu1 N1 . . 169.37(13) ?
O3 Cu1 N1 2_645 . 96.87(12) ?
O2 Cu1 O3 . 4_575 100.87(12) ?
O5 Cu1 O3 . 4_575 94.99(12) ?
O3 Cu1 O3 2_645 4_575 76.75(12) ?
N1 Cu1 O3 . 4_575 94.57(12) ?
C1 O2 Cu1 . . 116.7(3) ?
C6 O3 Cu1 . 2_655 118.9(3) ?
C6 O3 Cu1 . 4_576 137.1(3) ?
Cu1 O3 Cu1 2_655 4_576 103.25(12) ?
C7 O5 Cu1 . . 122.7(3) ?
H6A O6 H6B . . 113.5(19) ?
C5 N1 C2 . . 118.1(4) ?
C5 N1 Cu1 . . 129.7(3) ?
C2 N1 Cu1 . . 112.2(3) ?
C4 N2 C3 . . 116.4(4) ?
C7 N3 C9 . . 120.4(5) ?
C7 N3 C8 . . 121.9(5) ?
C9 N3 C8 . . 117.6(5) ?
O1 C1 O2 . . 124.5(4) ?
O1 C1 C2 . . 120.4(4) ?
O2 C1 C2 . . 115.1(3) ?
N1 C2 C3 . . 121.0(4) ?
N1 C2 C1 . . 113.7(3) ?
C3 C2 C1 . . 125.4(4) ?
N2 C3 C2 . . 121.3(4) ?
N2 C3 C6 . . 114.5(4) ?
C2 C3 C6 . . 124.2(4) ?
N2 C4 C5 . . 122.6(4) ?
N2 C4 H4 . . 118.7 ?
C5 C4 H4 . . 118.7 ?
N1 C5 C4 . . 120.6(4) ?
N1 C5 H5 . . 119.7 ?
C4 C5 H5 . . 119.7 ?
O4 C6 O3 . . 126.2(4) ?
O4 C6 C3 . . 117.2(4) ?
O3 C6 C3 . . 116.4(4) ?
O5 C7 N3 . . 125.4(5) ?
O5 C7 H7 . . 117.3 ?
N3 C7 H7 . . 117.3 ?
N3 C8 H8A . . 109.5 ?
N3 C8 H8B . . 109.5 ?
H8A C8 H8B . . 109.5 ?
N3 C8 H8C . . 109.5 ?
H8A C8 H8C . . 109.5 ?
H8B C8 H8C . . 109.5 ?
N3 C9 H9A . . 109.5 ?
N3 C9 H9B . . 109.5 ?
H9A C9 H9B . . 109.5 ?
N3 C9 H9C . . 109.5 ?
H9A C9 H9C . . 109.5 ?
H9B C9 H9C . . 109.5 ?

loop_
_geom_bond_atom_site_label_1
_geom_bond_atom_site_label_2
_geom_bond_site_symmetry_2
_geom_bond_distance
_geom_bond_publ_flag
Cu1 O2 . 1.930(3) ?
Cu1 O5 . 1.954(3) ?
Cu1 O3 2_645 1.958(3) ?
Cu1 N1 . 2.002(3) ?
Cu1 O3 4_575 2.378(3) ?
O1 C1 . 1.218(5) ?
O2 C1 . 1.271(5) ?
O3 C6 . 1.263(5) ?
O3 Cu1 2_655 1.958(3) ?
O3 Cu1 4_576 2.378(3) ?
O4 C6 . 1.220(5) ?
O5 C7 . 1.235(6) ?
O6 H6A . 0.82(5) ?
O6 H6B . 0.82(5) ?
N1 C5 . 1.318(5) ?
N1 C2 . 1.344(4) ?
N2 C4 . 1.331(5) ?
N2 C3 . 1.346(5) ?
N3 C7 . 1.313(6) ?
N3 C9 . 1.432(6) ?
N3 C8 . 1.460(7) ?
C1 C2 . 1.504(5) ?
C2 C3 . 1.380(5) ?
C3 C6 . 1.515(5) ?
C4 C5 . 1.381(6) ?
C4 H4 . 0.9300 ?
C5 H5 . 0.9300 ?
C7 H7 . 0.9300 ?
C8 H8A . 0.9600 ?
C8 H8B . 0.9600 ?
C8 H8C . 0.9600 ?
C9 H9A . 0.9600 ?
C9 H9B . 0.9600 ?
C9 H9C . 0.9600 ?

loop_
_geom_hbond_atom_site_label_D
_geom_hbond_atom_site_label_H
_geom_hbond_atom_site_label_A
_geom_hbond_site_symmetry_A
_geom_hbond_distance_DH
_geom_hbond_distance_HA
_geom_hbond_distance_DA
_geom_hbond_angle_DHA
O6 H6B O4 1_545 0.82(5) 2.00(3) 2.771(5) 156(7)
O6 H6A O1 3_665 0.82(5) 2.38(3) 3.138(6) 153(5)
O6 H6A O2 3_665 0.82(5) 2.30(3) 3.037(5) 149(5)

loop_
_geom_torsion_atom_site_label_1
_geom_torsion_atom_site_label_2
_geom_torsion_atom_site_label_3
_geom_torsion_atom_site_label_4
_geom_torsion_site_symmetry_1
_geom_torsion_site_symmetry_2
_geom_torsion_site_symmetry_3
_geom_torsion_site_symmetry_4
_geom_torsion
_geom_torsion_publ_flag
O5 Cu1 O2 C1 . . . . -169.1(3) ?
O3 Cu1 O2 C1 2_645 . . . 71(3) ?
N1 Cu1 O2 C1 . . . . 2.3(3) ?
O3 Cu1 O2 C1 4_575 . . . 95.5(3) ?
O2 Cu1 O5 C7 . . . . -11.7(4) ?
O3 Cu1 O5 C7 2_645 . . . 166.0(4) ?
N1 Cu1 O5 C7 . . . . -64.7(9) ?
O3 Cu1 O5 C7 4_575 . . . 89.4(4) ?
O2 Cu1 N1 C5 . . . . 179.2(4) ?
O5 Cu1 N1 C5 . . . . -127.0(7) ?
O3 Cu1 N1 C5 2_645 . . . 1.7(4) ?
O3 Cu1 N1 C5 4_575 . . . 78.9(4) ?
O2 Cu1 N1 C2 . . . . 0.1(3) ?
O5 Cu1 N1 C2 . . . . 53.8(8) ?
O3 Cu1 N1 C2 2_645 . . . -177.5(3) ?
O3 Cu1 N1 C2 4_575 . . . -100.3(3) ?
Cu1 O2 C1 O1 . . . . 176.6(4) ?
Cu1 O2 C1 C2 . . . . -4.1(5) ?
C5 N1 C2 C3 . . . . -1.6(6) ?
Cu1 N1 C2 C3 . . . . 177.6(3) ?
C5 N1 C2 C1 . . . . 178.7(4) ?
Cu1 N1 C2 C1 . . . . -2.1(4) ?
O1 C1 C2 N1 . . . . -176.6(4) ?
O2 C1 C2 N1 . . . . 4.1(5) ?
O1 C1 C2 C3 . . . . 3.7(7) ?
O2 C1 C2 C3 . . . . -175.6(4) ?
C4 N2 C3 C2 . . . . -0.4(6) ?
C4 N2 C3 C6 . . . . 177.3(4) ?
N1 C2 C3 N2 . . . . 1.5(6) ?
C1 C2 C3 N2 . . . . -178.8(4) ?
N1 C2 C3 C6 . . . . -176.0(4) ?
C1 C2 C3 C6 . . . . 3.7(7) ?
C3 N2 C4 C5 . . . . -0.5(6) ?
C2 N1 C5 C4 . . . . 0.8(6) ?
Cu1 N1 C5 C4 . . . . -178.4(3) ?
N2 C4 C5 N1 . . . . 0.3(7) ?
Cu1 O3 C6 O4 2_655 . . . 7.2(6) ?
Cu1 O3 C6 O4 4_576 . . . 175.4(3) ?
Cu1 O3 C6 C3 2_655 . . . -167.7(3) ?
Cu1 O3 C6 C3 4_576 . . . 0.5(6) ?
N2 C3 C6 O4 . . . . -84.7(5) ?
C2 C3 C6 O4 . . . . 92.9(5) ?
N2 C3 C6 O3 . . . . 90.7(4) ?
C2 C3 C6 O3 . . . . -91.7(5) ?
Cu1 O5 C7 N3 . . . . 179.4(4) ?
C9 N3 C7 O5 . . . . 0.6(9) ?
C8 N3 C7 O5 . . . . 179.3(6) ?
